data_1011079
loop_
_publ_author_name
'West, C. D.'

_publ_section_title
;
 The crystal structure of rhombic ammonium nitrate
;
_journal_coden_ASTM JACSAT
_journal_issue 6
_journal_name_full 'Journal of the American Chemical Society'
_journal_page_first 2256
_journal_page_last 2260
_journal_paper_doi 10.1021/ja01345a013
_journal_volume 54
_journal_year 1932
_chemical_formula_structural '(N H4) (N O3)'
_chemical_formula_sum 'H4 N2 O3'
_chemical_name_mineral Nitrammite
_chemical_name_systematic 'Ammonium nitrate - phase IV'
_space_group_IT_number 59
_symmetry_cell_setting orthorhombic
_symmetry_space_group_name_Hall 'P 2bc 2 -1bc'
_symmetry_space_group_name_H-M 'P n m m :1'
_cell_angle_alpha 90
_cell_angle_beta 90
_cell_angle_gamma 90
_cell_formula_units_Z 2
_cell_length_a 4.928
_cell_length_b 5.438
_cell_length_c 5.732
_cell_volume 153.6
_exptl_crystal_density_meas 1.73
_cod_original_sg_symbol_H-M 'P n m m S'
_cod_database_code 1011079

loop_
_symmetry_equiv_pos_as_xyz
x,y,z
x,-y,-z
-x,1/2-y,1/2-z
-x,1/2+y,1/2-z
x,y,-z
x,-y,z
-x,1/2+y,1/2+z
-x,1/2-y,1/2+z

loop_
_atom_site_label
_atom_site_type_symbol
_atom_site_symmetry_multiplicity
_atom_site_Wyckoff_symbol
_atom_site_fract_x
_atom_site_fract_y
_atom_site_fract_z
_atom_site_occupancy
_atom_site_attached_hydrogens
_atom_site_calc_flag
N1 N3- 2 b 0.097 0.5 0. 1. 4 d
N2 N5+ 2 a 0.5 0. 0. 1. 0 d
O1 O2- 2 a 0.75 0. 0. 1. 0 d
O2 O2- 4 e 0.375 0. 0.183 1. 0 d

loop_
_atom_type_symbol
_atom_type_oxidation_number
N3- -3.000
N5+ 5.000
O2- -2.000
